data_2229602
loop_
_publ_author_name
'Rivera, Augusto'
'Maldonado, Mauricio'
'Casas, Jos\'e Luis'
'Du\<sek, Michal'
'Fejfarov\'a, Karla'

_publ_section_title
;
 1,3-Bis[(1<i>H</i>-benzotriazol-1-yl)methyl]-2,3-dihydro-1<i>H</i>-benzimidazole
;
_journal_coeditor_code BT5499
_journal_issue 4
_journal_name_full 'Acta Crystallographica Section E'
_journal_page_first o990
_journal_paper_doi 10.1107/S1600536811010701
_journal_volume 67
_journal_year 2011
_chemical_formula_iupac 'C21 H18 N8'
_chemical_formula_moiety 'C21 H18 N8'
_chemical_formula_sum 'C21 H18 N8'
_chemical_formula_weight 382.4
_chemical_name_systematic
;
1,3-Bis[(1<i>H</i>-benzotriazol-1-yl)methyl]-2,3-dihydro-1<i>H</i>-benzimidazole
;
_space_group_IT_number 14
_symmetry_cell_setting monoclinic
_symmetry_space_group_name_Hall '-P 2ybc'
_symmetry_space_group_name_H-M 'P 1 21/c 1'
_cell_angle_alpha 90
_cell_angle_beta 103.056(2)
_cell_angle_gamma 90
_cell_formula_units_Z 4
_cell_length_a 9.0037(2)
_cell_length_b 11.5733(3)
_cell_length_c 18.0167(4)
_cell_measurement_reflns_used 11617
_cell_measurement_temperature 119.9
_cell_measurement_theta_max 67.05
_cell_measurement_theta_min 3.82
_cell_volume 1828.85(8)
_computing_cell_refinement 'CrysAlis PRO (Oxford Diffraction, 2009)'
_computing_data_collection 'CrysAlis PRO (Oxford Diffraction, 2009)'
_computing_data_reduction 'CrysAlis PRO (Oxford Diffraction, 2009)'
_computing_molecular_graphics 'DIAMOND (Brandenburg & Putz, 2005)'
_computing_publication_material 'JANA2006 (Pet\<r\'i\<cek <i>et al.</i>, 2007)'
_computing_structure_refinement 'JANA2006 (Pet\<r\'i\<cek <i>et al.</i>, 2007)'
_computing_structure_solution 'SIR2002 (Burla <i>et al.</i>, 2003)'
_diffrn_ambient_temperature 120
_diffrn_detector_area_resol_mean 10.3784
_diffrn_measured_fraction_theta_full 0.99
_diffrn_measured_fraction_theta_max 0.99
_diffrn_measurement_device 'four-cycle diffractometer'
_diffrn_measurement_device_type
;
Oxford diffraction Xcalibur diffractometer with an Atlas
(Gemini ultra Cu) detector
;
_diffrn_measurement_method 'Rotation method data acquisition using \w'
_diffrn_radiation_monochromator mirror
_diffrn_radiation_source 'Enhance Ultra (Cu) X-ray Source'
_diffrn_radiation_type 'Cu K\a'
_diffrn_radiation_wavelength 1.5418
_diffrn_reflns_av_R_equivalents 0.0397
_diffrn_reflns_av_sigmaI/netI 0.0171
_diffrn_reflns_limit_h_max 10
_diffrn_reflns_limit_h_min -10
_diffrn_reflns_limit_k_max 13
_diffrn_reflns_limit_k_min -13
_diffrn_reflns_limit_l_max 21
_diffrn_reflns_limit_l_min -21
_diffrn_reflns_number 27458
_diffrn_reflns_reduction_process
;
Integration of the CCD images was done by program CrysAlisPro
(Oxford diffraction, 2009). The same program was used for indexing of the
crystal shape and absorption correction.
;
_diffrn_reflns_theta_full 67.15
_diffrn_reflns_theta_max 67.15
_diffrn_reflns_theta_min 4.58
_diffrn_standards_number 0
_exptl_absorpt_coefficient_mu 0.718
_exptl_absorpt_correction_T_max 1
_exptl_absorpt_correction_T_min 0.139
_exptl_absorpt_correction_type multi-scan
_exptl_absorpt_process_details '(CrysAlis PRO; Oxford Diffraction, 2009)'
_exptl_crystal_colour colourless
_exptl_crystal_density_diffrn 1.3885
_exptl_crystal_density_method 'not measured'
_exptl_crystal_description plate
_exptl_crystal_F_000 800
_exptl_crystal_size_max 0.329
_exptl_crystal_size_mid 0.168
_exptl_crystal_size_min 0.055
_refine_diff_density_max 0.13
_refine_diff_density_min -0.13
_refine_ls_extinction_method none
_refine_ls_goodness_of_fit_ref 1.45
_refine_ls_hydrogen_treatment constr
_refine_ls_number_constraints 72
_refine_ls_number_parameters 262
_refine_ls_number_reflns 3269
_refine_ls_number_restraints 0
_refine_ls_R_factor_all 0.0423
_refine_ls_R_factor_gt 0.0320
_refine_ls_shift/su_max 0.0070
_refine_ls_shift/su_mean 0.0009
_refine_ls_structure_factor_coef Fsqd
_refine_ls_weighting_details w=1/[\s^2^(I)+0.0016I^2^]
_refine_ls_weighting_scheme sigma
_refine_ls_wR_factor_gt 0.0848
_refine_ls_wR_factor_ref 0.0911
_reflns_number_gt 2644
_reflns_number_total 3269
_reflns_threshold_expression I>3\s(I)
_cod_data_source_file bt5499.cif
_cod_data_source_block I
_cod_original_sg_symbol_H-M 'P 21/c'
_cod_database_code 2229602
_cod_database_fobs_code 2229602

loop_
_symmetry_equiv_pos_site_id
_symmetry_equiv_pos_as_xyz
1 x,y,z
2 -x,y+1/2,-z+1/2
3 -x,-y,-z
4 x,-y+1/2,z+1/2

loop_
_atom_site_type_symbol
_atom_site_label
_atom_site_fract_x
_atom_site_fract_y
_atom_site_fract_z
_atom_site_U_iso_or_equiv
_atom_site_adp_type
_atom_site_calc_flag
_atom_site_refinement_flags
_atom_site_occupancy
_atom_site_disorder_assembly
_atom_site_disorder_group
N N1 0.53621(12) 0.20581(9) 0.71929(6) 0.0295(4) Uani d . 1 . .
N N2 0.28286(12) 0.23894(9) 0.69788(7) 0.0335(4) Uani d . 1 . .
N N3 0.05847(12) 0.28228(9) 0.74331(6) 0.0285(3) Uani d . 1 . .
N N4 0.00392(13) 0.39061(10) 0.72735(7) 0.0356(4) Uani d . 1 . .
N N5 -0.04882(14) 0.42890(10) 0.78456(7) 0.0388(4) Uani d . 1 . .
N N6 0.69451(12) 0.08507(9) 0.65658(6) 0.0294(3) Uani d . 1 . .
N N7 0.78450(13) 0.13645(10) 0.61473(7) 0.0371(4) Uani d . 1 . .
N N8 0.78890(14) 0.07188(11) 0.55626(7) 0.0398(4) Uani d . 1 . .
C C1 0.39297(15) 0.14738(12) 0.72079(8) 0.0313(4) Uani d . 1 . .
C C2 0.34562(15) 0.32489(11) 0.66049(7) 0.0273(4) Uani d . 1 . .
C C3 0.50269(15) 0.30412(11) 0.67269(7) 0.0268(4) Uani d . 1 . .
C C4 0.59574(15) 0.37697(11) 0.64336(7) 0.0310(4) Uani d . 1 . .
C C5 0.52849(16) 0.47226(11) 0.60077(8) 0.0330(4) Uani d . 1 . .
C C6 0.37375(16) 0.49275(12) 0.58887(8) 0.0331(4) Uani d . 1 . .
C C7 0.27925(16) 0.41919(11) 0.61955(8) 0.0313(4) Uani d . 1 . .
C C8 0.12278(15) 0.21954(11) 0.68743(8) 0.0299(4) Uani d . 1 . .
C C9 0.04208(14) 0.24901(11) 0.81371(7) 0.0280(4) Uani d . 1 . .
C C10 -0.02855(15) 0.34352(12) 0.83937(8) 0.0338(4) Uani d . 1 . .
C C11 -0.07110(17) 0.33944(14) 0.90961(9) 0.0422(5) Uani d . 1 . .
C C12 -0.03998(18) 0.23970(15) 0.95043(9) 0.0460(6) Uani d . 1 . .
C C13 0.03345(18) 0.14500(14) 0.92440(8) 0.0416(5) Uani d . 1 . .
C C14 0.07602(15) 0.14743(12) 0.85558(8) 0.0330(4) Uani d . 1 . .
C C15 0.67410(15) 0.14109(12) 0.72642(8) 0.0318(4) Uani d . 1 . .
C C16 0.63898(14) -0.01708(11) 0.62348(7) 0.0279(4) Uani d . 1 . .
C C17 0.69984(15) -0.02422(12) 0.55896(8) 0.0325(4) Uani d . 1 . .
C C18 0.66863(18) -0.11979(13) 0.51014(8) 0.0402(5) Uani d . 1 . .
C C19 0.57612(18) -0.20363(13) 0.52823(8) 0.0413(5) Uani d . 1 . .
C C20 0.51487(17) -0.19509(12) 0.59347(8) 0.0390(5) Uani d . 1 . .
C C21 0.54493(15) -0.10265(11) 0.64245(8) 0.0322(4) Uani d . 1 . .
H H1a 0.37474 0.087187 0.683165 0.0376 Uiso d . 1 . .
H H1b 0.393574 0.124273 0.772035 0.0376 Uiso d . 1 . .
H H4 0.703349 0.362945 0.651809 0.0372 Uiso d . 1 . .
H H5 0.590948 0.524185 0.579504 0.0396 Uiso d . 1 . .
H H6 0.330247 0.558337 0.559148 0.0397 Uiso d . 1 . .
H H7 0.172033 0.434108 0.61224 0.0376 Uiso d . 1 . .
H H8a 0.103977 0.138348 0.691226 0.0358 Uiso d . 1 . .
H H8b 0.071757 0.242837 0.636967 0.0358 Uiso d . 1 . .
H H11 -0.119754 0.403749 0.928018 0.0507 Uiso d . 1 . .
H H12 -0.068878 0.233577 0.998411 0.0552 Uiso d . 1 . .
H H13 0.054267 0.077025 0.955556 0.0499 Uiso d . 1 . .
H H14 0.125822 0.083288 0.837671 0.0396 Uiso d . 1 . .
H H15a 0.68079 0.084238 0.765834 0.0381 Uiso d . 1 . .
H H15b 0.759932 0.190138 0.74614 0.0381 Uiso d . 1 . .
H H18 0.71056 -0.126041 0.465815 0.0483 Uiso d . 1 . .
H H19 0.552197 -0.269984 0.495748 0.0496 Uiso d . 1 . .
H H20 0.450035 -0.255859 0.604024 0.0468 Uiso d . 1 . .
H H21 0.503676 -0.097288 0.687027 0.0386 Uiso d . 1 . .

loop_
_atom_site_aniso_label
_atom_site_aniso_U_11
_atom_site_aniso_U_22
_atom_site_aniso_U_33
_atom_site_aniso_U_12
_atom_site_aniso_U_13
_atom_site_aniso_U_23
_atom_site_aniso_type_symbol
N1 0.0281(6) 0.0275(6) 0.0335(6) 0.0015(4) 0.0082(5) 0.0025(5) N
N2 0.0286(6) 0.0297(6) 0.0445(7) 0.0023(5) 0.0133(5) 0.0086(5) N
N3 0.0274(5) 0.0258(6) 0.0323(6) -0.0002(4) 0.0070(5) -0.0002(5) N
N4 0.0364(6) 0.0281(6) 0.0420(7) 0.0039(5) 0.0082(5) 0.0003(5) N
N5 0.0383(6) 0.0353(7) 0.0424(7) 0.0048(5) 0.0085(5) -0.0050(5) N
N6 0.0259(5) 0.0277(6) 0.0349(6) -0.0002(4) 0.0073(5) 0.0008(5) N
N7 0.0297(6) 0.0363(6) 0.0483(7) -0.0006(5) 0.0153(5) 0.0032(5) N
N8 0.0384(7) 0.0396(7) 0.0457(7) 0.0049(5) 0.0187(6) 0.0056(6) N
C1 0.0304(7) 0.0295(7) 0.0342(7) 0.0005(5) 0.0074(6) 0.0027(6) C
C2 0.0310(7) 0.0255(6) 0.0260(6) -0.0034(5) 0.0077(5) -0.0031(5) C
C3 0.0307(7) 0.0249(6) 0.0246(6) -0.0009(5) 0.0060(5) -0.0045(5) C
C4 0.0297(7) 0.0303(7) 0.0329(7) -0.0054(6) 0.0069(6) -0.0047(6) C
C5 0.0395(8) 0.0288(7) 0.0312(7) -0.0093(6) 0.0091(6) -0.0025(5) C
C6 0.0429(8) 0.0252(7) 0.0303(7) -0.0023(6) 0.0063(6) 0.0007(5) C
C7 0.0314(7) 0.0291(7) 0.0325(7) 0.0002(6) 0.0050(6) -0.0009(5) C
C8 0.0297(7) 0.0293(7) 0.0319(7) -0.0022(5) 0.0098(6) -0.0021(5) C
C9 0.0221(6) 0.0322(7) 0.0289(7) -0.0054(5) 0.0040(5) -0.0043(5) C
C10 0.0281(7) 0.0354(8) 0.0373(8) -0.0036(6) 0.0060(6) -0.0084(6) C
C11 0.0368(8) 0.0518(10) 0.0393(8) -0.0049(7) 0.0110(6) -0.0134(7) C
C12 0.0442(9) 0.0632(11) 0.0324(8) -0.0140(8) 0.0127(7) -0.0093(7) C
C13 0.0446(8) 0.0452(9) 0.0328(7) -0.0131(7) 0.0043(6) 0.0017(6) C
C14 0.0315(7) 0.0322(7) 0.0337(7) -0.0052(6) 0.0037(6) -0.0016(6) C
C15 0.0285(7) 0.0337(7) 0.0309(7) 0.0008(5) 0.0020(5) -0.0018(6) C
C16 0.0256(6) 0.0279(7) 0.0286(6) 0.0046(5) 0.0023(5) 0.0026(5) C
C17 0.0316(7) 0.0328(7) 0.0334(7) 0.0082(6) 0.0081(6) 0.0056(6) C
C18 0.0484(9) 0.0413(8) 0.0305(7) 0.0142(7) 0.0079(6) 0.0009(6) C
C19 0.0519(9) 0.0317(8) 0.0351(8) 0.0080(7) -0.0010(7) -0.0050(6) C
C20 0.0423(8) 0.0276(7) 0.0434(9) 0.0004(6) 0.0021(7) 0.0018(6) C
C21 0.0345(7) 0.0282(7) 0.0334(7) 0.0022(6) 0.0067(6) 0.0030(6) C

loop_
_atom_type_symbol
_atom_type_scat_dispersion_real
_atom_type_scat_dispersion_imag
_atom_type_scat_source
C 0.0181 0.0091 'International Tables Vol C tables 4.2.6.8 and 6.1.1.1'
H 0.0000 0.0000 'International Tables Vol C tables 4.2.6.8 and 6.1.1.1'
N 0.0311 0.0180 'International Tables Vol C tables 4.2.6.8 and 6.1.1.1'

loop_
_geom_angle_atom_site_label_1
_geom_angle_atom_site_label_2
_geom_angle_atom_site_label_3
_geom_angle_site_symmetry_1
_geom_angle_site_symmetry_2
_geom_angle_site_symmetry_3
_geom_angle
_geom_angle_publ_flag
C1 N1 C3 . . . 108.31(10) ?
C1 N1 C15 . . . 120.50(11) ?
C3 N1 C15 . . . 122.84(12) ?
C1 N2 C2 . . . 109.58(11) ?
C1 N2 C8 . . . 121.91(11) ?
C2 N2 C8 . . . 123.83(10) ?
N4 N3 C8 . . . 119.65(11) ?
N4 N3 C9 . . . 110.39(11) ?
C8 N3 C9 . . . 129.96(11) ?
N3 N4 N5 . . . 109.02(11) ?
N4 N5 C10 . . . 108.00(12) ?
N7 N6 C15 . . . 119.24(10) ?
N7 N6 C16 . . . 109.93(11) ?
C15 N6 C16 . . . 130.82(12) ?
N6 N7 N8 . . . 109.19(11) ?
N7 N8 C17 . . . 108.11(13) ?
N1 C1 N2 . . . 101.92(10) ?
N1 C1 H1a . . . 109.4711 ?
N1 C1 H1b . . . 109.4711 ?
N2 C1 H1a . . . 109.4717 ?
N2 C1 H1b . . . 109.4706 ?
H1a C1 H1b . . . 116.0962 ?
N2 C2 C3 . . . 107.89(10) ?
N2 C2 C7 . . . 130.71(12) ?
C3 C2 C7 . . . 121.37(13) ?
N1 C3 C2 . . . 107.78(11) ?
N1 C3 C4 . . . 131.17(12) ?
C2 C3 C4 . . . 121.00(11) ?
C3 C4 C5 . . . 117.88(13) ?
C3 C4 H4 . . . 121.0592 ?
C5 C4 H4 . . . 121.0603 ?
C4 C5 C6 . . . 121.08(13) ?
C4 C5 H5 . . . 119.4594 ?
C6 C5 H5 . . . 119.4597 ?
C5 C6 C7 . . . 121.00(12) ?
C5 C6 H6 . . . 119.499 ?
C7 C6 H6 . . . 119.4995 ?
C2 C7 C6 . . . 117.65(13) ?
C2 C7 H7 . . . 121.1743 ?
C6 C7 H7 . . . 121.1739 ?
N2 C8 N3 . . . 112.07(10) ?
N2 C8 H8a . . . 109.4717 ?
N2 C8 H8b . . . 109.4715 ?
N3 C8 H8a . . . 109.4707 ?
N3 C8 H8b . . . 109.4707 ?
H8a C8 H8b . . . 106.7384 ?
N3 C9 C10 . . . 103.88(11) ?
N3 C9 C14 . . . 133.21(13) ?
C10 C9 C14 . . . 122.87(13) ?
N5 C10 C9 . . . 108.70(13) ?
N5 C10 C11 . . . 130.59(14) ?
C9 C10 C11 . . . 120.67(13) ?
C10 C11 C12 . . . 116.76(15) ?
C10 C11 H11 . . . 121.6181 ?
C12 C11 H11 . . . 121.6189 ?
C11 C12 C13 . . . 122.14(16) ?
C11 C12 H12 . . . 118.9315 ?
C13 C12 H12 . . . 118.9322 ?
C12 C13 C14 . . . 121.91(14) ?
C12 C13 H13 . . . 119.0442 ?
C14 C13 H13 . . . 119.044 ?
C9 C14 C13 . . . 115.65(13) ?
C9 C14 H14 . . . 122.176 ?
C13 C14 H14 . . . 122.1781 ?
N1 C15 N6 . . . 115.45(10) ?
N1 C15 H15a . . . 109.4716 ?
N1 C15 H15b . . . 109.4715 ?
N6 C15 H15a . . . 109.4709 ?
N6 C15 H15b . . . 109.4707 ?
H15a C15 H15b . . . 102.7515 ?
N6 C16 C17 . . . 103.94(12) ?
N6 C16 C21 . . . 133.61(13) ?
C17 C16 C21 . . . 122.45(12) ?
N8 C17 C16 . . . 108.83(12) ?
N8 C17 C18 . . . 130.57(14) ?
C16 C17 C18 . . . 120.59(13) ?
C17 C18 C19 . . . 117.23(15) ?
C17 C18 H18 . . . 121.3823 ?
C19 C18 H18 . . . 121.3839 ?
C18 C19 C20 . . . 121.59(14) ?
C18 C19 H19 . . . 119.2076 ?
C20 C19 H19 . . . 119.2074 ?
C19 C20 C21 . . . 122.17(14) ?
C19 C20 H20 . . . 118.9165 ?
C21 C20 H20 . . . 118.9176 ?
C16 C21 C20 . . . 115.97(14) ?
C16 C21 H21 . . . 122.0168 ?
C20 C21 H21 . . . 122.0158 ?

loop_
_geom_bond_atom_site_label_1
_geom_bond_atom_site_label_2
_geom_bond_site_symmetry_1
_geom_bond_site_symmetry_2
_geom_bond_distance
_geom_bond_publ_flag
N1 C1 . . 1.4619(18) ?
N1 C3 . . 1.4057(16) ?
N1 C15 . . 1.4307(17) ?
N2 C1 . . 1.4461(17) ?
N2 C2 . . 1.3908(18) ?
N2 C8 . . 1.4286(17) ?
N3 N4 . . 1.3535(15) ?
N3 C8 . . 1.4626(19) ?
N3 C9 . . 1.3651(18) ?
N4 N5 . . 1.3058(19) ?
N5 C10 . . 1.3797(19) ?
N6 N7 . . 1.3618(18) ?
N6 C15 . . 1.4635(18) ?
N6 C16 . . 1.3668(16) ?
N7 N8 . . 1.2994(18) ?
N8 C17 . . 1.3784(19) ?
C1 H1a . . 0.96 ?
C1 H1b . . 0.96 ?
C2 C3 . . 1.4020(18) ?
C2 C7 . . 1.3759(17) ?
C3 C4 . . 1.376(2) ?
C4 C5 . . 1.4006(18) ?
C4 H4 . . 0.96 ?
C5 C6 . . 1.381(2) ?
C5 H5 . . 0.96 ?
C6 C7 . . 1.402(2) ?
C6 H6 . . 0.96 ?
C7 H7 . . 0.96 ?
C8 H8a . . 0.96 ?
C8 H8b . . 0.96 ?
C9 C10 . . 1.395(2) ?
C9 C14 . . 1.3931(18) ?
C10 C11 . . 1.403(2) ?
C11 C12 . . 1.363(2) ?
C11 H11 . . 0.96 ?
C12 C13 . . 1.414(2) ?
C12 H12 . . 0.96 ?
C13 C14 . . 1.378(2) ?
C13 H13 . . 0.96 ?
C14 H14 . . 0.96 ?
C15 H15a . . 0.96 ?
C15 H15b . . 0.96 ?
C16 C17 . . 1.395(2) ?
C16 C21 . . 1.3948(19) ?
C17 C18 . . 1.402(2) ?
C18 C19 . . 1.365(2) ?
C18 H18 . . 0.96 ?
C19 C20 . . 1.410(2) ?
C19 H19 . . 0.96 ?
C20 C21 . . 1.3743(19) ?
C20 H20 . . 0.96 ?
C21 H21 . . 0.96 ?

loop_
_geom_hbond_atom_site_label_D
_geom_hbond_atom_site_label_H
_geom_hbond_atom_site_label_A
_geom_hbond_site_symmetry_A
_geom_hbond_distance_DH
_geom_hbond_distance_HA
_geom_hbond_distance_DA
_geom_hbond_angle_DHA
_geom_hbond_publ_flag
C15 H15B Cg2 1_655 0.96 2.76 3.7131(15) 172 yes
C19 H19 Cg4 3_656 0.96 2.74 3.6277(15) 154 yes

loop_
_geom_torsion_atom_site_label_1
_geom_torsion_atom_site_label_2
_geom_torsion_atom_site_label_3
_geom_torsion_atom_site_label_4
_geom_torsion
_geom_torsion_publ_flag
C3 N1 C1 N2 -20.63(13) ?
C15 N1 C1 N2 -169.70(11) ?
C1 N1 C3 C2 14.16(14) ?
C1 N1 C3 C4 -168.50(13) ?
C15 N1 C3 C2 162.35(11) ?
C15 N1 C3 C4 -20.3(2) ?
C1 N1 C15 N6 80.80(15) ?
C3 N1 C15 N6 -63.69(16) ?
C2 N2 C1 N1 20.13(14) ?
C8 N2 C1 N1 176.70(12) ?
C1 N2 C2 C3 -12.47(14) ?
C1 N2 C2 C7 169.58(14) ?
C8 N2 C2 C3 -168.51(12) ?
C8 N2 C2 C7 13.6(2) ?
C1 N2 C8 N3 114.09(13) ?
C2 N2 C8 N3 -92.71(15) ?
C8 N3 N4 N5 179.34(11) ?
C9 N3 N4 N5 -0.58(15) ?
N4 N3 C8 N2 90.24(14) ?
C9 N3 C8 N2 -89.85(16) ?
N4 N3 C9 C10 0.95(14) ?
N4 N3 C9 C14 178.48(14) ?
C8 N3 C9 C10 -178.96(13) ?
C8 N3 C9 C14 -1.4(2) ?
N3 N4 N5 C10 -0.08(16) ?
N4 N5 C10 C9 0.69(16) ?
N4 N5 C10 C11 -177.02(15) ?
C15 N6 N7 N8 178.98(11) ?
C16 N6 N7 N8 0.10(15) ?
N7 N6 C15 N1 99.09(14) ?
C16 N6 C15 N1 -82.29(17) ?
N7 N6 C16 C17 -0.33(14) ?
N7 N6 C16 C21 179.29(14) ?
C15 N6 C16 C17 -179.05(13) ?
C15 N6 C16 C21 0.6(2) ?
N6 N7 N8 C17 0.19(15) ?
N7 N8 C17 C16 -0.40(16) ?
N7 N8 C17 C18 -179.17(15) ?
N2 C2 C3 N1 -1.19(14) ?
N2 C2 C3 C4 -178.85(12) ?
C7 C2 C3 N1 176.99(12) ?
C7 C2 C3 C4 -0.67(19) ?
N2 C2 C7 C6 179.09(13) ?
C3 C2 C7 C6 1.39(19) ?
N1 C3 C4 C5 -177.23(13) ?
C2 C3 C4 C5 -0.19(19) ?
C3 C4 C5 C6 0.28(19) ?
C4 C5 C6 C7 0.5(2) ?
C5 C6 C7 C2 -1.3(2) ?
N3 C9 C10 N5 -0.99(15) ?
N3 C9 C10 C11 176.99(13) ?
C14 C9 C10 N5 -178.84(13) ?
C14 C9 C10 C11 -0.9(2) ?
N3 C9 C14 C13 -176.33(14) ?
C10 C9 C14 C13 0.8(2) ?
N5 C10 C11 C12 177.47(15) ?
C9 C10 C11 C12 0.0(2) ?
C10 C11 C12 C13 0.9(2) ?
C11 C12 C13 C14 -0.9(3) ?
C12 C13 C14 C9 0.1(2) ?
N6 C16 C17 N8 0.44(15) ?
N6 C16 C17 C18 179.36(13) ?
C21 C16 C17 N8 -179.23(12) ?
C21 C16 C17 C18 -0.3(2) ?
N6 C16 C21 C20 -179.76(14) ?
C17 C16 C21 C20 -0.2(2) ?
N8 C17 C18 C19 179.21(15) ?
C16 C17 C18 C19 0.6(2) ?
C17 C18 C19 C20 -0.3(2) ?
C18 C19 C20 C21 -0.2(2) ?
C19 C20 C21 C16 0.5(2) ?

loop_
_cod_related_entry_id
_cod_related_entry_database
_cod_related_entry_code
1 ChemSpider 3545908
